data_7710075
loop_
_publ_author_name
'Sahoo, Sipra Sucharita'
'Sahoo, Sameeta'
'Panda, Pradeepta K.'

_publ_section_title
;
 Monothia [22]pentaphyrin(2.0.1.1.0): a core-modified isomer of sapphyrin
;
_journal_name_full 'Dalton Transactions'
_journal_paper_doi 10.1039/D2DT00698G
_journal_year 2022
_chemical_formula_moiety 'C38 H28 Cl2 N4 Pd S, C H2 Cl2'
_chemical_formula_sum 'C39 H30 Cl4 N4 Pd S'
_chemical_formula_weight 834.93
_space_group_crystal_system monoclinic
_space_group_IT_number 11
_space_group_name_Hall '-P 2yb'
_space_group_name_H-M_alt 'P 1 21/m 1'
_atom_sites_solution_hydrogens geom
_audit_creation_method SHELXL-2014/7
_audit_update_record
;
2022-03-28 deposited with the CCDC.	2022-03-29 downloaded from the CCDC.
;
_cell_angle_alpha 90
_cell_angle_beta 102.071(3)
_cell_angle_gamma 90
_cell_formula_units_Z 2
_cell_length_a 7.9019(2)
_cell_length_b 22.3765(6)
_cell_length_c 9.7921(4)
_cell_measurement_reflns_used 8088
_cell_measurement_temperature 293(2)
_cell_measurement_theta_max 27.1070
_cell_measurement_theta_min 2.0840
_cell_volume 1693.13(10)
_computing_cell_refinement 'CrysAlisPro 1.171.40.35a (Rigaku OD, 2018)'
_computing_data_collection 'CrysAlisPro 1.171.40.35a (Rigaku OD, 2018)'
_computing_data_reduction 'CrysAlisPro 1.171.40.35a (Rigaku OD, 2018)'
_computing_structure_refinement 'SHELXL-2014/7 (Sheldrick, 2014)'
_computing_structure_solution 'CrysAlisPro 1.171.40.35a (Rigaku OD, 2018)'
_diffrn_ambient_temperature 293(2)
_diffrn_measured_fraction_theta_full 0.976
_diffrn_measured_fraction_theta_max 0.976
_diffrn_measurement_device_type 'XtaLAB Synergy, Single source at offset/far, HyPix3000'
_diffrn_radiation_type MoK\a
_diffrn_radiation_wavelength 0.71073
_diffrn_reflns_av_R_equivalents 0.0686
_diffrn_reflns_av_unetI/netI 0.0705
_diffrn_reflns_Laue_measured_fraction_full 0.976
_diffrn_reflns_Laue_measured_fraction_max 0.976
_diffrn_reflns_limit_h_max 9
_diffrn_reflns_limit_h_min -9
_diffrn_reflns_limit_k_max 26
_diffrn_reflns_limit_k_min -26
_diffrn_reflns_limit_l_max 11
_diffrn_reflns_limit_l_min -11
_diffrn_reflns_number 10880
_diffrn_reflns_point_group_measured_fraction_full 0.976
_diffrn_reflns_point_group_measured_fraction_max 0.976
_diffrn_reflns_theta_full 25.026
_diffrn_reflns_theta_max 25.026
_diffrn_reflns_theta_min 2.313
_exptl_absorpt_coefficient_mu 0.963
_exptl_crystal_colour green
_exptl_crystal_density_diffrn 1.638
_exptl_crystal_description block
_exptl_crystal_F_000 844
_exptl_crystal_size_max 0.200
_exptl_crystal_size_mid 0.150
_exptl_crystal_size_min 0.100
_refine_diff_density_max 1.158
_refine_diff_density_min -1.000
_refine_diff_density_rms 0.123
_refine_ls_extinction_method none
_refine_ls_goodness_of_fit_ref 1.081
_refine_ls_hydrogen_treatment constr
_refine_ls_matrix_type full
_refine_ls_number_parameters 227
_refine_ls_number_reflns 3009
_refine_ls_number_restraints 0
_refine_ls_restrained_S_all 1.081
_refine_ls_R_factor_all 0.0548
_refine_ls_R_factor_gt 0.0432
_refine_ls_shift/su_max 0.000
_refine_ls_shift/su_mean 0.000
_refine_ls_structure_factor_coef Fsqd
_refine_ls_weighting_details 'w=1/[\s^2^(Fo^2^)+(0.0528P)^2^+0.9258P] where P=(Fo^2^+2Fc^2^)/3'
_refine_ls_weighting_scheme calc
_refine_ls_wR_factor_gt 0.1044
_refine_ls_wR_factor_ref 0.1124
_reflns_Friedel_coverage 0.000
_reflns_number_gt 2524
_reflns_number_total 3009
_reflns_threshold_expression 'I > 2\s(I)'
_cod_data_source_file d2dt00698g3.cif
_cod_data_source_block Pd-sapphycene
_cod_original_cell_volume 1693.13(9)
_cod_original_sg_symbol_H-M 'P 21/m'
_cod_database_code 7710075
_shelx_shelxl_version_number 2014/7
_shelx_space_group_comment
;
The symmetry employed for this shelxl refinement is uniquely defined
by the following loop, which should always be used as a source of
symmetry information in preference to the above space-group names.
They are only intended as comments.
;
_shelx_estimated_absorpt_t_min 0.831
_shelx_estimated_absorpt_t_max 0.910

loop_
_space_group_symop_operation_xyz
'x, y, z'
'-x, y+1/2, -z'
'-x, -y, -z'
'x, -y-1/2, z'

loop_
_atom_site_label
_atom_site_type_symbol
_atom_site_fract_x
_atom_site_fract_y
_atom_site_fract_z
_atom_site_U_iso_or_equiv
_atom_site_adp_type
_atom_site_occupancy
_atom_site_site_symmetry_order
_atom_site_calc_flag
_atom_site_refinement_flags_posn
_atom_site_refinement_flags_adp
_atom_site_refinement_flags_occupancy
_atom_site_disorder_assembly
_atom_site_disorder_group
Pd01 Pd 0.85507(4) 0.2500 0.27847(5) 0.01802(17) Uani 1 2 d S T P . .
Cl1 Cl 0.65866(9) 0.17728(4) 0.18695(12) 0.0231(3) Uani 1 1 d . . . . .
S1 S 0.60707(15) 0.2500 0.59529(17) 0.0233(4) Uani 1 2 d S T P . .
Cl2 Cl 0.96418(14) 0.31520(5) 0.86262(14) 0.0430(3) Uani 1 1 d . . . . .
N2 N 1.0315(3) 0.31559(13) 0.3397(4) 0.0185(8) Uani 1 1 d . . . . .
N1 N 0.7549(3) 0.35624(13) 0.5065(4) 0.0208(8) Uani 1 1 d . . . . .
H1 H 0.7146 0.3247 0.4609 0.025 Uiso 1 1 calc R U . . .
C5 C 0.4379(4) 0.40922(16) 0.7203(4) 0.0190(9) Uani 1 1 d . . . . .
C16 C 1.1654(4) 0.32258(17) 0.2712(5) 0.0208(9) Uani 1 1 d . . . . .
C12 C 0.9073(4) 0.38366(16) 0.4985(5) 0.0213(9) Uani 1 1 d . . . . .
C8 C 0.5256(4) 0.36663(16) 0.6416(5) 0.0206(9) Uani 1 1 d . . . . .
C19 C 0.3154(4) 0.28086(15) 0.6485(4) 0.0217(9) Uani 1 1 d . . . . .
H19 H 0.2219 0.3035 0.6628 0.026 Uiso 1 1 calc R U . . .
C13 C 1.0227(4) 0.36744(17) 0.4127(4) 0.0208(9) Uani 1 1 d . . . . .
C15 C 1.2409(4) 0.38091(17) 0.3021(5) 0.0234(10) Uani 1 1 d . . . . .
H15 H 1.3314 0.3972 0.2671 0.028 Uiso 1 1 calc R U . . .
C9 C 0.6747(4) 0.38662(16) 0.5987(5) 0.0199(9) Uani 1 1 d . . . . .
C7 C 0.3039(4) 0.43305(17) 0.9155(5) 0.0258(10) Uani 1 1 d . . . . .
H7 H 0.2658 0.4203 0.9943 0.031 Uiso 1 1 calc R U . . .
C3 C 0.3442(4) 0.50948(16) 0.7551(4) 0.0200(9) Uani 1 1 d . . . . .
H3 H 0.3344 0.5492 0.7265 0.024 Uiso 1 1 calc R U . . .
C6 C 0.3809(4) 0.39198(17) 0.8396(5) 0.0247(10) Uani 1 1 d . . . . .
H6 H 0.3941 0.3525 0.8693 0.030 Uiso 1 1 calc R U . . .
C14 C 1.1558(4) 0.40718(18) 0.3907(5) 0.0253(10) Uani 1 1 d . . . . .
H14 H 1.1794 0.4447 0.4309 0.030 Uiso 1 1 calc R U . . .
C17 C 1.2355(4) 0.28053(16) 0.1930(5) 0.0246(10) Uani 1 1 d . . . . .
H17 H 1.2931 0.2973 0.1287 0.030 Uiso 1 1 calc R U . . .
C11 C 0.9259(4) 0.43220(16) 0.5915(5) 0.0230(10) Uani 1 1 d . . . . .
H11 H 1.0187 0.4587 0.6089 0.028 Uiso 1 1 calc R U . . .
C10 C 0.7848(4) 0.43411(16) 0.6520(5) 0.0211(9) Uani 1 1 d . . . . .
H10 H 0.7652 0.4621 0.7173 0.025 Uiso 1 1 calc R U . . .
C18 C 0.4681(4) 0.30614(16) 0.6252(5) 0.0222(9) Uani 1 1 d . . . . .
C2 C 0.2838(4) 0.49232(17) 0.8752(5) 0.0248(10) Uani 1 1 d . . . . .
C4 C 0.4159(4) 0.46951(16) 0.6811(5) 0.0218(9) Uani 1 1 d . . . . .
H4 H 0.4520 0.4823 0.6015 0.026 Uiso 1 1 calc R U . . .
C1 C 0.2039(5) 0.53682(18) 0.9572(5) 0.0308(11) Uani 1 1 d . . . . .
H1A H 0.1511 0.5162 1.0235 0.046 Uiso 1 1 calc R U . . .
H1B H 0.1176 0.5595 0.8949 0.046 Uiso 1 1 calc R U . . .
H1C H 0.2918 0.5633 1.0059 0.046 Uiso 1 1 calc R U . . .
C20 C 0.8800(7) 0.2500 0.9251(7) 0.0326(16) Uani 1 2 d S T P . .
H20A H 0.9085 0.2500 1.0264 0.039 Uiso 1 2 calc R U P . .
H20B H 0.7549 0.2500 0.8956 0.039 Uiso 1 2 calc R U P . .

loop_
_atom_site_aniso_label
_atom_site_aniso_U_11
_atom_site_aniso_U_22
_atom_site_aniso_U_33
_atom_site_aniso_U_23
_atom_site_aniso_U_13
_atom_site_aniso_U_12
Pd01 0.0124(2) 0.0161(3) 0.0264(3) 0.000 0.00607(17) 0.000
Cl1 0.0173(4) 0.0181(5) 0.0334(7) -0.0004(5) 0.0039(4) -0.0016(3)
S1 0.0203(6) 0.0143(7) 0.0380(11) 0.000 0.0119(6) 0.000
Cl2 0.0469(6) 0.0362(6) 0.0453(9) 0.0069(6) 0.0084(5) -0.0023(5)
N2 0.0139(12) 0.0177(16) 0.025(2) 0.0040(16) 0.0060(12) -0.0002(12)
N1 0.0179(13) 0.0141(16) 0.032(2) -0.0031(17) 0.0098(13) -0.0047(12)
C5 0.0193(15) 0.0143(18) 0.024(3) -0.0017(19) 0.0049(15) -0.0047(15)
C16 0.0148(15) 0.024(2) 0.023(3) 0.003(2) 0.0026(15) -0.0001(15)
C12 0.0199(16) 0.0154(19) 0.028(3) 0.007(2) 0.0032(16) 0.0015(15)
C8 0.0211(16) 0.0142(19) 0.026(3) 0.003(2) 0.0034(16) 0.0011(15)
C19 0.0197(15) 0.0190(19) 0.028(3) -0.0007(19) 0.0079(15) 0.0032(15)
C13 0.0188(16) 0.021(2) 0.022(3) 0.007(2) 0.0023(15) 0.0015(15)
C15 0.0168(15) 0.025(2) 0.028(3) 0.005(2) 0.0055(16) -0.0029(16)
C9 0.0225(16) 0.0152(19) 0.022(3) 0.0027(19) 0.0039(16) 0.0027(15)
C7 0.0296(18) 0.029(2) 0.020(3) -0.001(2) 0.0093(17) -0.0072(17)
C3 0.0207(16) 0.0098(18) 0.027(3) -0.0005(19) 0.0001(16) -0.0018(14)
C6 0.0269(17) 0.015(2) 0.032(3) 0.002(2) 0.0066(17) -0.0012(16)
C14 0.0205(16) 0.020(2) 0.034(3) 0.001(2) 0.0025(17) -0.0036(16)
C17 0.0138(14) 0.033(2) 0.028(3) 0.006(2) 0.0066(15) -0.0018(15)
C11 0.0232(17) 0.0153(19) 0.030(3) 0.000(2) 0.0044(16) -0.0052(15)
C10 0.0284(17) 0.0127(19) 0.022(3) 0.0013(19) 0.0055(16) 0.0021(15)
C18 0.0223(17) 0.0156(19) 0.029(3) -0.003(2) 0.0065(16) 0.0025(16)
C2 0.0178(15) 0.023(2) 0.033(3) -0.006(2) 0.0055(16) -0.0038(16)
C4 0.0208(16) 0.022(2) 0.024(3) 0.004(2) 0.0076(16) -0.0029(16)
C1 0.0313(18) 0.032(2) 0.032(3) -0.013(2) 0.0136(19) -0.0060(18)
C20 0.027(3) 0.039(4) 0.034(5) 0.000 0.011(3) 0.000

loop_
_atom_type_symbol
_atom_type_description
_atom_type_scat_dispersion_real
_atom_type_scat_dispersion_imag
_atom_type_scat_source
C C 0.0033 0.0016 'International Tables Vol C Tables 4.2.6.8 and 6.1.1.4'
H H 0.0000 0.0000 'International Tables Vol C Tables 4.2.6.8 and 6.1.1.4'
Cl Cl 0.1484 0.1585 'International Tables Vol C Tables 4.2.6.8 and 6.1.1.4'
N N 0.0061 0.0033 'International Tables Vol C Tables 4.2.6.8 and 6.1.1.4'
Pd Pd -0.9988 1.0072 'International Tables Vol C Tables 4.2.6.8 and 6.1.1.4'
S S 0.1246 0.1234 'International Tables Vol C Tables 4.2.6.8 and 6.1.1.4'

loop_
_geom_angle_atom_site_label_1
_geom_angle_atom_site_label_2
_geom_angle_atom_site_label_3
_geom_angle
_geom_angle_site_symmetry_1
_geom_angle_site_symmetry_3
_geom_angle_publ_flag
N2 Pd01 N2 92.80(16) 4_565 . ?
N2 Pd01 Cl1 88.24(8) 4_565 . ?
N2 Pd01 Cl1 174.33(10) . . ?
N2 Pd01 Cl1 174.33(10) 4_565 4_565 ?
N2 Pd01 Cl1 88.24(8) . 4_565 ?
Cl1 Pd01 Cl1 90.19(5) . 4_565 ?
C18 S1 C18 92.9(2) 4_565 . ?
C13 N2 C16 106.6(3) . . ?
C13 N2 Pd01 131.3(2) . . ?
C16 N2 Pd01 119.3(3) . . ?
C12 N1 C9 110.2(3) . . ?
C12 N1 H1 124.9 . . ?
C9 N1 H1 124.9 . . ?
C6 C5 C4 116.9(4) . . ?
C6 C5 C8 121.7(3) . . ?
C4 C5 C8 121.3(4) . . ?
N2 C16 C17 128.6(3) . . ?
N2 C16 C15 109.1(3) . . ?
C17 C16 C15 122.0(3) . . ?
N1 C12 C11 106.5(3) . . ?
N1 C12 C13 127.2(4) . . ?
C11 C12 C13 126.3(3) . . ?
C9 C8 C18 122.4(3) . . ?
C9 C8 C5 117.6(3) . . ?
C18 C8 C5 119.7(3) . . ?
C19 C19 C18 113.9(2) 4_565 . ?
C19 C19 H19 123.0 4_565 . ?
C18 C19 H19 123.0 . . ?
N2 C13 C12 129.6(3) . . ?
N2 C13 C14 109.2(3) . . ?
C12 C13 C14 121.2(4) . . ?
C14 C15 C16 107.0(3) . . ?
C14 C15 H15 126.5 . . ?
C16 C15 H15 126.5 . . ?
N1 C9 C10 106.4(3) . . ?
N1 C9 C8 124.4(3) . . ?
C10 C9 C8 128.6(4) . . ?
C2 C7 C6 121.0(4) . . ?
C2 C7 H7 119.5 . . ?
C6 C7 H7 119.5 . . ?
C4 C3 C2 121.4(4) . . ?
C4 C3 H3 119.3 . . ?
C2 C3 H3 119.3 . . ?
C5 C6 C7 121.2(4) . . ?
C5 C6 H6 119.4 . . ?
C7 C6 H6 119.4 . . ?
C15 C14 C13 108.0(4) . . ?
C15 C14 H14 126.0 . . ?
C13 C14 H14 126.0 . . ?
C17 C17 C16 132.3(2) 4_565 . ?
C17 C17 H17 113.9 4_565 . ?
C16 C17 H17 113.9 . . ?
C10 C11 C12 108.7(3) . . ?
C10 C11 H11 125.7 . . ?
C12 C11 H11 125.7 . . ?
C11 C10 C9 108.2(3) . . ?
C11 C10 H10 125.9 . . ?
C9 C10 H10 125.9 . . ?
C19 C18 C8 129.3(3) . . ?
C19 C18 S1 109.5(3) . . ?
C8 C18 S1 120.6(2) . . ?
C7 C2 C3 117.4(4) . . ?
C7 C2 C1 121.3(4) . . ?
C3 C2 C1 121.3(4) . . ?
C3 C4 C5 122.2(4) . . ?
C3 C4 H4 118.9 . . ?
C5 C4 H4 118.9 . . ?
C2 C1 H1A 109.5 . . ?
C2 C1 H1B 109.5 . . ?
H1A C1 H1B 109.5 . . ?
C2 C1 H1C 109.5 . . ?
H1A C1 H1C 109.5 . . ?
H1B C1 H1C 109.5 . . ?
Cl2 C20 Cl2 111.5(3) 4_565 . ?
Cl2 C20 H20A 109.3 4_565 . ?
Cl2 C20 H20A 109.3 . . ?
Cl2 C20 H20B 109.3 4_565 . ?
Cl2 C20 H20B 109.3 . . ?
H20A C20 H20B 108.0 . . ?

loop_
_geom_bond_atom_site_label_1
_geom_bond_atom_site_label_2
_geom_bond_distance
_geom_bond_site_symmetry_2
_geom_bond_publ_flag
Pd01 N2 2.027(3) 4_565 ?
Pd01 N2 2.027(3) . ?
Pd01 Cl1 2.2974(9) . ?
Pd01 Cl1 2.2974(9) 4_565 ?
S1 C18 1.733(3) 4_565 ?
S1 C18 1.733(3) . ?
Cl2 C20 1.765(3) . ?
N2 C13 1.372(5) . ?
N2 C16 1.375(4) . ?
N1 C12 1.369(4) . ?
N1 C9 1.385(5) . ?
N1 H1 0.8600 . ?
C5 C6 1.392(6) . ?
C5 C4 1.403(5) . ?
C5 C8 1.485(5) . ?
C16 C17 1.398(5) . ?
C16 C15 1.441(5) . ?
C12 C11 1.405(5) . ?
C12 C13 1.411(5) . ?
C8 C9 1.405(5) . ?
C8 C18 1.426(5) . ?
C19 C19 1.381(7) 4_565 ?
C19 C18 1.394(4) . ?
C19 H19 0.9300 . ?
C13 C14 1.428(5) . ?
C15 C14 1.340(6) . ?
C15 H15 0.9300 . ?
C9 C10 1.403(5) . ?
C7 C2 1.384(5) . ?
C7 C6 1.399(5) . ?
C7 H7 0.9300 . ?
C3 C4 1.348(5) . ?
C3 C2 1.411(6) . ?
C3 H3 0.9300 . ?
C6 H6 0.9300 . ?
C14 H14 0.9300 . ?
C17 C17 1.366(7) 4_565 ?
C17 H17 0.9300 . ?
C11 C10 1.369(5) . ?
C11 H11 0.9300 . ?
C10 H10 0.9300 . ?
C2 C1 1.499(5) . ?
C4 H4 0.9300 . ?
C1 H1A 0.9600 . ?
C1 H1B 0.9600 . ?
C1 H1C 0.9600 . ?
C20 Cl2 1.765(3) 4_565 ?
C20 H20A 0.9700 . ?
C20 H20B 0.9700 . ?

loop_
_geom_hbond_atom_site_label_D
_geom_hbond_atom_site_label_H
_geom_hbond_atom_site_label_A
_geom_hbond_distance_DH
_geom_hbond_distance_HA
_geom_hbond_distance_DA
_geom_hbond_angle_DHA
_geom_hbond_site_symmetry_A
C20 H20B S1 0.97 2.93 3.489(7) 117.8 .
C17 H17 Cl1 0.93 2.88 3.487(3) 123.9 4_665
N1 H1 S1 0.86 2.39 2.863(3) 115.0 .
N1 H1 Cl1 0.86 2.63 3.152(4) 120.6 4_565
C20 H20B S1 0.97 2.93 3.489(7) 117.8 .
C17 H17 Cl1 0.93 2.88 3.487(3) 123.9 4_665
N1 H1 S1 0.86 2.39 2.863(3) 115.0 .
N1 H1 Cl1 0.86 2.63 3.152(4) 120.6 4_565
C20 H20B S1 0.97 2.93 3.489(7) 117.8 .
C17 H17 Cl1 0.93 2.88 3.487(3) 123.9 4_665
N1 H1 S1 0.86 2.39 2.863(3) 115.0 .
N1 H1 Cl1 0.86 2.63 3.152(4) 120.6 4_565
N1 H1 Cl1 0.86 2.63 3.152(4) 120.6 4_565
N1 H1 S1 0.86 2.39 2.863(3) 115.0 .
C17 H17 Cl1 0.93 2.88 3.487(3) 123.9 4_665
C20 H20B S1 0.97 2.93 3.489(7) 117.8 .

loop_
_geom_torsion_atom_site_label_1
_geom_torsion_atom_site_label_2
_geom_torsion_atom_site_label_3
_geom_torsion_atom_site_label_4
_geom_torsion
_geom_torsion_site_symmetry_1
_geom_torsion_site_symmetry_2
_geom_torsion_site_symmetry_3
_geom_torsion_site_symmetry_4
_geom_torsion_publ_flag
C13 N2 C16 C17 174.0(4) . . . . ?
Pd01 N2 C16 C17 -22.8(5) . . . . ?
C13 N2 C16 C15 -0.5(4) . . . . ?
Pd01 N2 C16 C15 162.8(3) . . . . ?
C9 N1 C12 C11 1.4(4) . . . . ?
C9 N1 C12 C13 -177.6(4) . . . . ?
C6 C5 C8 C9 -135.2(4) . . . . ?
C4 C5 C8 C9 41.8(5) . . . . ?
C6 C5 C8 C18 38.3(6) . . . . ?
C4 C5 C8 C18 -144.7(4) . . . . ?
C16 N2 C13 C12 179.2(4) . . . . ?
Pd01 N2 C13 C12 18.7(6) . . . . ?
C16 N2 C13 C14 -0.9(4) . . . . ?
Pd01 N2 C13 C14 -161.4(3) . . . . ?
N1 C12 C13 N2 -14.5(7) . . . . ?
C11 C12 C13 N2 166.6(4) . . . . ?
N1 C12 C13 C14 165.6(4) . . . . ?
C11 C12 C13 C14 -13.3(6) . . . . ?
N2 C16 C15 C14 1.7(5) . . . . ?
C17 C16 C15 C14 -173.2(4) . . . . ?
C12 N1 C9 C10 -1.3(4) . . . . ?
C12 N1 C9 C8 -173.0(4) . . . . ?
C18 C8 C9 N1 17.5(6) . . . . ?
C5 C8 C9 N1 -169.2(4) . . . . ?
C18 C8 C9 C10 -152.4(4) . . . . ?
C5 C8 C9 C10 20.9(6) . . . . ?
C4 C5 C6 C7 0.6(6) . . . . ?
C8 C5 C6 C7 177.7(3) . . . . ?
C2 C7 C6 C5 -0.7(6) . . . . ?
C16 C15 C14 C13 -2.2(5) . . . . ?
N2 C13 C14 C15 2.0(5) . . . . ?
C12 C13 C14 C15 -178.1(4) . . . . ?
N2 C16 C17 C17 -22.7(6) . . . 4_565 ?
C15 C16 C17 C17 151.1(3) . . . 4_565 ?
N1 C12 C11 C10 -1.0(4) . . . . ?
C13 C12 C11 C10 178.1(4) . . . . ?
C12 C11 C10 C9 0.2(4) . . . . ?
N1 C9 C10 C11 0.6(4) . . . . ?
C8 C9 C10 C11 171.9(4) . . . . ?
C19 C19 C18 C8 -168.1(4) 4_565 . . . ?
C19 C19 C18 S1 2.8(3) 4_565 . . . ?
C9 C8 C18 C19 -172.6(4) . . . . ?
C5 C8 C18 C19 14.3(7) . . . . ?
C9 C8 C18 S1 17.4(6) . . . . ?
C5 C8 C18 S1 -155.7(3) . . . . ?
C18 S1 C18 C19 -3.7(4) 4_565 . . . ?
C18 S1 C18 C8 168.1(2) 4_565 . . . ?
C6 C7 C2 C3 -0.2(6) . . . . ?
C6 C7 C2 C1 -179.1(4) . . . . ?
C4 C3 C2 C7 1.2(5) . . . . ?
C4 C3 C2 C1 -179.9(4) . . . . ?
C2 C3 C4 C5 -1.4(6) . . . . ?
C6 C5 C4 C3 0.4(5) . . . . ?
C8 C5 C4 C3 -176.7(3) . . . . ?
